data_4083546
loop_
_publ_author_name
'Mairychov\'a, Barbora'
'\<St\<epni\<cka, Petr'
'R\.u\<zi\<cka, Ale\<s'
'Dost\'al, Libor'
'Jambor, Roman'

_publ_section_title
;
 Reactivity Studies on an Intramolecularly Coordinated Organotin(IV)
 Carbonate
;
_journal_issue 12
_journal_name_full Organometallics
_journal_page_first 3021
_journal_paper_doi 10.1021/om5002759
_journal_volume 33
_journal_year 2014
_chemical_formula_moiety 'C114 H108 Fe6 O18 Sn6, 6(C H Cl3)'
_chemical_formula_sum 'C120 H114 Cl18 Fe6 O18 Sn6'
_chemical_formula_weight 3529.45
_chemical_name_systematic
;
 ?
;
_space_group_crystal_system triclinic
_space_group_IT_number 2
_space_group_name_Hall '-P 1'
_space_group_name_H-M_alt 'P -1'
_symmetry_space_group_name_Hall '-P 1'
_symmetry_space_group_name_H-M 'P -1'
_atom_sites_solution_hydrogens difmap
_audit_creation_method SHELXL-97
_cell_angle_alpha 119.821(5)
_cell_angle_beta 117.234(6)
_cell_angle_gamma 90.760(7)
_cell_formula_units_Z 1
_cell_length_a 15.7261(16)
_cell_length_b 16.6270(12)
_cell_length_c 16.655(2)
_cell_measurement_reflns_used 61583
_cell_measurement_temperature 150(1)
_cell_measurement_theta_max 27.5
_cell_measurement_theta_min 1
_cell_volume 3191.5(7)
_computing_cell_refinement 'COLLECT and DENZO'
_computing_data_collection 'COLLECT (Hooft, 1998) and DENZO (Otwinowski & Minor, 1997)'
_computing_data_reduction 'COLLECT and DENZO'
_computing_molecular_graphics 'PLATON (Spek, 2003)'
_computing_publication_material 'SHELXL-97 (Sheldrick, 2008)'
_computing_structure_refinement 'SHELXL-2013 (Sheldrick, 2013)'
_computing_structure_solution 'SIR92 (Altomare et al., 1994)'
_diffrn_ambient_temperature 150(1)
_diffrn_detector_area_resol_mean 9.091
_diffrn_measured_fraction_theta_full 0.997
_diffrn_measured_fraction_theta_max 0.992
_diffrn_measurement_device_type 'Bruker Nonius KappaCCD area detector'
_diffrn_measurement_method '\f and \w scans to fill the Ewald sphere'
_diffrn_radiation_monochromator graphite
_diffrn_radiation_source 'fine-focus sealed tube'
_diffrn_radiation_type MoK\a
_diffrn_radiation_wavelength 0.71073
_diffrn_reflns_av_R_equivalents 0.0378
_diffrn_reflns_av_unetI/netI 0.0253
_diffrn_reflns_Laue_measured_fraction_full 0.997
_diffrn_reflns_Laue_measured_fraction_max 0.992
_diffrn_reflns_limit_h_max 20
_diffrn_reflns_limit_h_min -20
_diffrn_reflns_limit_k_max 21
_diffrn_reflns_limit_k_min -21
_diffrn_reflns_limit_l_max 21
_diffrn_reflns_limit_l_min -21
_diffrn_reflns_number 61480
_diffrn_reflns_point_group_measured_fraction_full 0.997
_diffrn_reflns_point_group_measured_fraction_max 0.992
_diffrn_reflns_theta_full 25.242
_diffrn_reflns_theta_max 27.499
_diffrn_reflns_theta_min 2.419
_diffrn_standards_number 0
_exptl_absorpt_coefficient_mu 2.251
_exptl_absorpt_correction_T_max 0.768
_exptl_absorpt_correction_T_min 0.534
_exptl_absorpt_correction_type integration
_exptl_absorpt_process_details
;
Gaussian integration (Coppens, 1970)
;
_exptl_crystal_colour orange
_exptl_crystal_density_diffrn 1.836
_exptl_crystal_description block
_exptl_crystal_F_000 1740
_exptl_crystal_size_max 0.45
_exptl_crystal_size_mid 0.40
_exptl_crystal_size_min 0.18
_refine_diff_density_max 3.571
_refine_diff_density_min -3.248
_refine_diff_density_rms 0.142
_refine_ls_extinction_method none
_refine_ls_goodness_of_fit_ref 1.176
_refine_ls_hydrogen_treatment constr
_refine_ls_matrix_type full
_refine_ls_number_parameters 727
_refine_ls_number_reflns 14562
_refine_ls_number_restraints 0
_refine_ls_restrained_S_all 1.176
_refine_ls_R_factor_all 0.0483
_refine_ls_R_factor_gt 0.0390
_refine_ls_shift/su_max 0.001
_refine_ls_shift/su_mean 0.000
_refine_ls_structure_factor_coef Fsqd
_refine_ls_weighting_details 'w=1/[\s^2^(Fo^2^)+(0.0258P)^2^+16.0534P] where P=(Fo^2^+2Fc^2^)/3'
_refine_ls_weighting_scheme calc
_refine_ls_wR_factor_gt 0.0878
_refine_ls_wR_factor_ref 0.0961
_reflns_Friedel_coverage 0.000
_reflns_number_gt 12778
_reflns_number_total 14562
_reflns_threshold_expression 'I > 2\s(I)'
_cod_data_source_file om5002759_si_001.cif
_cod_data_source_block compound6
_cod_depositor_comments 'Adding full bibliography for 4083545--4083549.cif.'
_cod_database_code 4083546

loop_
_space_group_symop_operation_xyz
'x, y, z'
'-x, -y, -z'

loop_
_atom_site_label
_atom_site_type_symbol
_atom_site_fract_x
_atom_site_fract_y
_atom_site_fract_z
_atom_site_U_iso_or_equiv
_atom_site_adp_type
_atom_site_occupancy
_atom_site_site_symmetry_order
_atom_site_calc_flag
_atom_site_refinement_flags_posn
_atom_site_refinement_flags_adp
Sn1 Sn 0.58727(2) 0.17879(2) 0.64097(2) 0.01188(6) Uani 1 1 d . .
Sn2 Sn 0.60328(2) -0.06481(2) 0.60535(2) 0.01315(6) Uani 1 1 d . .
Sn3 Sn 0.43002(2) 0.03061(2) 0.61625(2) 0.01309(6) Uani 1 1 d . .
Fe1 Fe 0.23063(4) 0.37183(4) 0.66475(5) 0.01708(12) Uani 1 1 d . .
Fe3 Fe 0.28414(5) -0.36226(5) 0.56087(5) 0.02180(13) Uani 1 1 d . .
Fe2 Fe 0.81786(6) 0.25043(7) 1.11601(6) 0.0425(2) Uani 1 1 d . .
Cl9 Cl 0.23760(11) 0.46495(11) -0.01675(11) 0.0458(3) Uani 1 1 d . .
Cl7 Cl 0.39705(13) 0.45159(17) 0.14892(16) 0.0726(6) Uani 1 1 d . .
Cl8 Cl 0.20721(13) 0.44890(19) 0.13336(15) 0.0758(6) Uani 1 1 d . .
O7 O 0.58260(19) 0.07191(18) 0.6709(2) 0.0135(5) Uani 1 1 d . .
O9 O 0.4457(2) -0.10111(19) 0.5187(2) 0.0141(5) Uani 1 1 d . .
O8 O 0.43232(19) 0.10775(19) 0.5496(2) 0.0137(5) Uani 1 1 d . .
Cl2 Cl 0.2750(2) -0.00869(17) 0.8187(2) 0.0860(7) Uani 1 1 d . .
O6 O 0.4450(2) -0.2938(2) 0.3815(2) 0.0178(6) Uani 1 1 d . .
O2 O 0.4554(2) 0.1691(2) 0.7543(2) 0.0178(6) Uani 1 1 d . .
O3 O 0.5999(2) -0.0612(2) 0.7345(2) 0.0214(6) Uani 1 1 d . .
O4 O 0.4747(2) -0.0003(2) 0.7383(2) 0.0217(6) Uani 1 1 d . .
O5 O 0.5829(2) -0.2155(2) 0.5509(2) 0.0190(6) Uani 1 1 d . .
C18 C 0.9005(4) 0.3001(4) 0.7561(4) 0.0370(12) Uani 1 1 d . .
H18 H 0.9356 0.2980 0.7233 0.044 Uiso 1 1 d R U
O1 O 0.5712(2) 0.2725(2) 0.7777(2) 0.0168(5) Uani 1 1 d . .
C38 C 0.8066(3) -0.1036(3) 0.6609(4) 0.0264(9) Uani 1 1 d . .
H38 H 0.7662 -0.1678 0.6039 0.032 Uiso 1 1 d R U
Cl3 Cl 0.2049(2) 0.1398(3) 0.7955(3) 0.1226(12) Uani 1 1 d . .
C15 C 0.7961(3) 0.3025(3) 0.8521(4) 0.0258(9) Uani 1 1 d . .
H15 H 0.7619 0.3028 0.8853 0.031 Uiso 1 1 d R U
Cl1 Cl 0.4037(3) 0.1890(3) 0.9688(2) 0.1363(14) Uani 1 1 d . .
C17 C 0.9506(4) 0.3505(4) 0.8691(4) 0.0388(12) Uani 1 1 d . .
H17 H 1.0194 0.3828 0.9125 0.047 Uiso 1 1 d R U
C6 C 0.3956(3) 0.3449(3) 0.8449(4) 0.0210(8) Uani 1 1 d . .
H6A H 0.3478 0.2819 0.8060 0.025 Uiso 1 1 d R U
H6B H 0.3895 0.3911 0.9057 0.025 Uiso 1 1 d R U
C7 C 0.5027(3) 0.3368(3) 0.8897(3) 0.0185(8) Uani 1 1 d . .
H7A H 0.5502 0.3975 0.9217 0.022 Uiso 1 1 d R U
H7B H 0.5198 0.3264 0.9469 0.022 Uiso 1 1 d R U
C5 C 0.3450(3) 0.3181(3) 0.6587(3) 0.0209(8) Uani 1 1 d . .
H5 H 0.3419 0.2529 0.6210 0.025 Uiso 1 1 d R U
C58 C 0.3083(6) 0.1019(5) 0.8357(6) 0.0581(17) Uani 1 1 d . .
H58 H 0.3334 0.0909 0.7882 0.070 Uiso 1 1 d R U
C52 C 0.2747(3) -0.0157(3) 0.5551(3) 0.0173(8) Uani 1 1 d . .
C14 C 0.7443(3) 0.2531(3) 0.7389(3) 0.0159(7) Uani 1 1 d . .
C33 C 0.7622(3) -0.0306(3) 0.6904(3) 0.0179(8) Uani 1 1 d . .
C27 C 0.5486(3) -0.0281(3) 0.7761(3) 0.0220(9) Uani 1 1 d . .
C57 C 0.2091(3) 0.0193(3) 0.4997(4) 0.0229(9) Uani 1 1 d . .
H57 H 0.2344 0.0661 0.4944 0.027 Uiso 1 1 d R U
C3 C 0.3419(3) 0.4722(3) 0.7009(4) 0.0212(8) Uani 1 1 d . .
H3 H 0.3355 0.5250 0.6953 0.025 Uiso 1 1 d R U
C10 C 0.1307(4) 0.3121(4) 0.6805(5) 0.0347(11) Uani 1 1 d . .
H10 H 0.1478 0.2925 0.7279 0.042 Uiso 1 1 d R U
C1 C 0.3696(3) 0.3766(3) 0.7690(3) 0.0183(8) Uani 1 1 d . .
C24 C 0.6935(4) 0.2291(5) 1.1163(4) 0.0549(19) Uani 1 1 d . .
H24 H 0.6871 0.2189 1.1636 0.066 Uiso 1 1 d R U
C8 C 0.5111(3) 0.2536(3) 0.8008(3) 0.0155(7) Uani 1 1 d . .
C35 C 0.9283(4) 0.0869(4) 0.8286(4) 0.0334(11) Uani 1 1 d . .
H35 H 0.9691 0.1510 0.8852 0.040 Uiso 1 1 d R U
C2 C 0.3682(3) 0.4722(3) 0.7949(3) 0.0202(8) Uani 1 1 d . .
H2 H 0.3821 0.5255 0.8618 0.024 Uiso 1 1 d R U
C22 C 0.7181(4) 0.3011(3) 1.0401(4) 0.0307(10) Uani 1 1 d . .
H22 H 0.7333 0.3484 1.0301 0.037 Uiso 1 1 d R U
C39 C 0.4052(3) -0.3594(3) 0.5447(4) 0.0217(8) Uani 1 1 d . .
C42 C 0.4156(3) -0.3013(4) 0.7087(4) 0.0285(10) Uani 1 1 d . .
H42 H 0.4241 -0.2966 0.7701 0.034 Uiso 1 1 d R U
C46 C 0.5117(3) -0.2910(3) 0.4634(3) 0.0162(7) Uani 1 1 d . .
C34 C 0.8241(3) 0.0646(3) 0.7748(4) 0.0244(9) Uani 1 1 d . .
H34 H 0.7959 0.1143 0.7955 0.029 Uiso 1 1 d R U
C56 C 0.1058(3) -0.0152(3) 0.4518(4) 0.0268(9) Uani 1 1 d . .
H56 H 0.0622 0.0074 0.4133 0.032 Uiso 1 1 d R U
C54 C 0.1329(4) -0.1180(4) 0.5168(4) 0.0310(10) Uani 1 1 d . .
H54 H 0.1069 -0.1646 0.5219 0.037 Uiso 1 1 d R U
C19 C 0.7979(3) 0.2525(4) 0.6915(4) 0.0275(9) Uani 1 1 d . .
H19 H 0.7646 0.2200 0.6159 0.033 Uiso 1 1 d R U
C45 C 0.5045(3) -0.3853(3) 0.4555(4) 0.0200(8) Uani 1 1 d . .
H45A H 0.5616 -0.3752 0.5209 0.024 Uiso 1 1 d R U
H45B H 0.5069 -0.4341 0.3930 0.024 Uiso 1 1 d R U
C47 C 0.1652(4) -0.4683(4) 0.4103(4) 0.0386(12) Uani 1 1 d . .
H47 H 0.1677 -0.5088 0.3484 0.046 Uiso 1 1 d R U
C13 C 0.0886(3) 0.3113(4) 0.5291(4) 0.0345(11) Uani 1 1 d . .
H13 H 0.0715 0.2913 0.4591 0.041 Uiso 1 1 d R U
C44 C 0.4065(3) -0.4222(3) 0.4432(4) 0.0235(9) Uani 1 1 d . .
H44A H 0.3501 -0.4243 0.3831 0.028 Uiso 1 1 d R U
H44B H 0.3981 -0.4881 0.4250 0.028 Uiso 1 1 d R U
C60 C 0.2941(4) 0.4941(4) 0.1173(4) 0.0362(11) Uani 1 1 d . .
H60 H 0.3185 0.5653 0.1681 0.043 Uiso 1 1 d R U
C55 C 0.0684(3) -0.0837(3) 0.4608(4) 0.0293(10) Uani 1 1 d . .
H55 H -0.0005 -0.1062 0.4298 0.035 Uiso 1 1 d R U
C16 C 0.8983(4) 0.3513(4) 0.9168(4) 0.0351(11) Uani 1 1 d . .
H16 H 0.9313 0.3852 0.9926 0.042 Uiso 1 1 d R U
C50 C 0.1686(3) -0.4075(4) 0.5691(4) 0.0321(11) Uani 1 1 d . .
H50 H 0.1720 -0.4018 0.6291 0.038 Uiso 1 1 d R U
C21 C 0.6927(4) 0.2005(3) 0.9672(4) 0.0296(10) Uani 1 1 d . .
H21 H 0.6849 0.1687 0.8988 0.035 Uiso 1 1 d R U
C53 C 0.2357(3) -0.0847(3) 0.5638(4) 0.0253(9) Uani 1 1 d . .
H53 H 0.2786 -0.1078 0.6019 0.030 Uiso 1 1 d R U
C37 C 0.9104(4) -0.0812(4) 0.7152(4) 0.0344(11) Uani 1 1 d . .
H37 H 0.9391 -0.1308 0.6962 0.041 Uiso 1 1 d R U
C36 C 0.9709(3) 0.0139(4) 0.7983(4) 0.0351(11) Uani 1 1 d . .
H36 H 1.0405 0.0290 0.8332 0.042 Uiso 1 1 d R U
C26 C 0.5802(5) -0.0197(4) 0.8810(4) 0.0350(12) Uani 1 1 d . .
H26A H 0.5336 0.0043 0.9033 0.042 Uiso 1 1 d R U
H26B H 0.5750 -0.0841 0.8670 0.042 Uiso 1 1 d R U
Cl5 Cl 0.21246(13) 0.29417(12) 0.29058(14) 0.0585(4) Uani 1 1 d . .
Cl6 Cl 0.13709(13) 0.10395(14) 0.09208(14) 0.0666(5) Uani 1 1 d . .
Cl4 Cl 0.3204(2) 0.2412(2) 0.1817(3) 0.1125(11) Uani 1 1 d . .
C4 C 0.3271(3) 0.3763(3) 0.6166(4) 0.0221(8) Uani 1 1 d . .
H4 H 0.3085 0.3554 0.5460 0.027 Uiso 1 1 d R U
C12 C 0.0991(3) 0.4042(4) 0.6113(5) 0.0327(11) Uani 1 1 d . .
H12 H 0.0910 0.4565 0.6050 0.039 Uiso 1 1 d R U
C43 C 0.4227(3) -0.3795(3) 0.6238(4) 0.0256(9) Uani 1 1 d . .
H43 H 0.4366 -0.4349 0.6204 0.031 Uiso 1 1 d R U
C40 C 0.3876(3) -0.2668(3) 0.5823(4) 0.0250(9) Uani 1 1 d . .
H40 H 0.3751 -0.2349 0.5473 0.030 Uiso 1 1 d R U
C11 C 0.1250(4) 0.4054(4) 0.7051(4) 0.0328(11) Uani 1 1 d . .
H11 H 0.1350 0.4578 0.7704 0.039 Uiso 1 1 d R U
C23 C 0.7169(4) 0.3191(4) 1.1323(4) 0.0387(13) Uani 1 1 d . .
H23 H 0.7285 0.3794 1.1920 0.046 Uiso 1 1 d R U
C51 C 0.1773(4) -0.4875(4) 0.4881(4) 0.0337(11) Uani 1 1 d . .
H51 H 0.1890 -0.5429 0.4862 0.040 Uiso 1 1 d R U
C41 C 0.3933(4) -0.2312(3) 0.6826(4) 0.0293(10) Uani 1 1 d . .
H41 H 0.3839 -0.1730 0.7237 0.035 Uiso 1 1 d R U
C59 C 0.2449(4) 0.1989(4) 0.2106(5) 0.0418(13) Uani 1 1 d . .
H59 H 0.2837 0.1738 0.2534 0.050 Uiso 1 1 d R U
C49 C 0.1518(4) -0.3387(4) 0.5419(5) 0.0383(12) Uani 1 1 d . .
H49 H 0.1446 -0.2787 0.5823 0.046 Uiso 1 1 d R U
C9 C 0.1084(4) 0.2536(4) 0.5717(5) 0.0382(12) Uani 1 1 d . .
H9 H 0.1063 0.1887 0.5344 0.046 Uiso 1 1 d R U
C48 C 0.1483(4) -0.3768(5) 0.4431(5) 0.0415(13) Uani 1 1 d . .
H48 H 0.1379 -0.3465 0.4066 0.050 Uiso 1 1 d R U
C25 C 0.6793(5) 0.0426(5) 0.9674(5) 0.0525(16) Uani 1 1 d . .
H25A H 0.7249 0.0282 0.9415 0.063 Uiso 1 1 d R U
H25B H 0.7011 0.0319 1.0250 0.063 Uiso 1 1 d R U
C20 C 0.6876(5) 0.1527(5) 1.0146(6) 0.0544(16) Uiso 1 1 d . .
C31 C 0.9558(6) 0.3337(6) 1.2615(7) 0.071(2) Uiso 1 1 d . .
H31 H 0.9704 0.3861 1.3292 0.085 Uiso 1 1 d R U
C32 C 0.9341(7) 0.2462(7) 1.2319(8) 0.079(2) Uiso 1 1 d . .
H32 H 0.9217 0.2215 1.2661 0.095 Uiso 1 1 d R U
C30 C 0.9619(7) 0.3476(7) 1.1847(8) 0.080(2) Uiso 1 1 d . .
H30 H 0.9738 0.4039 1.1872 0.096 Uiso 1 1 d R U
C29 C 0.9448(7) 0.2546(7) 1.1098(8) 0.079(2) Uiso 1 1 d . .
H29 H 0.9502 0.2408 1.0512 0.094 Uiso 1 1 d R U
C28 C 0.9237(7) 0.1855(8) 1.1170(8) 0.085(3) Uiso 1 1 d . .
H28 H 0.9084 0.1193 1.0664 0.102 Uiso 1 1 d R U

loop_
_atom_site_aniso_label
_atom_site_aniso_U_11
_atom_site_aniso_U_22
_atom_site_aniso_U_33
_atom_site_aniso_U_23
_atom_site_aniso_U_13
_atom_site_aniso_U_12
Sn1 0.01095(12) 0.01064(11) 0.01182(12) 0.00590(10) 0.00511(10) 0.00231(9)
Sn2 0.01227(12) 0.01254(12) 0.01234(12) 0.00741(10) 0.00462(10) 0.00389(9)
Sn3 0.01350(12) 0.01203(12) 0.01362(12) 0.00655(10) 0.00800(10) 0.00305(9)
Fe1 0.0140(3) 0.0161(3) 0.0203(3) 0.0097(2) 0.0093(2) 0.0045(2)
Fe3 0.0194(3) 0.0231(3) 0.0264(3) 0.0173(3) 0.0109(3) 0.0051(2)
Fe2 0.0377(4) 0.0588(5) 0.0166(3) 0.0150(3) 0.0112(3) 0.0364(4)
Cl9 0.0437(8) 0.0520(8) 0.0361(7) 0.0222(6) 0.0207(6) 0.0113(6)
Cl7 0.0443(9) 0.0988(15) 0.0585(10) 0.0390(10) 0.0222(8) 0.0407(10)
Cl8 0.0373(8) 0.1335(19) 0.0509(9) 0.0555(12) 0.0166(7) 0.0010(10)
O7 0.0133(12) 0.0113(12) 0.0143(12) 0.0072(10) 0.0064(10) 0.0034(10)
O9 0.0136(12) 0.0131(12) 0.0128(12) 0.0060(10) 0.0067(10) 0.0036(10)
O8 0.0110(12) 0.0145(12) 0.0132(12) 0.0077(11) 0.0050(10) 0.0021(10)
Cl2 0.134(2) 0.0813(14) 0.0881(15) 0.0658(13) 0.0701(15) 0.0380(14)
O6 0.0184(14) 0.0146(13) 0.0181(13) 0.0097(11) 0.0078(12) 0.0050(11)
O2 0.0196(14) 0.0148(13) 0.0164(13) 0.0066(11) 0.0104(12) 0.0037(11)
O3 0.0268(16) 0.0203(14) 0.0178(14) 0.0129(12) 0.0101(12) 0.0064(12)
O4 0.0294(16) 0.0201(14) 0.0178(14) 0.0112(12) 0.0135(13) 0.0055(12)
O5 0.0195(14) 0.0149(13) 0.0193(14) 0.0102(12) 0.0075(12) 0.0056(11)
C18 0.020(2) 0.053(3) 0.039(3) 0.028(3) 0.014(2) 0.005(2)
O1 0.0164(13) 0.0157(13) 0.0157(13) 0.0073(11) 0.0087(11) 0.0044(11)
C38 0.023(2) 0.024(2) 0.022(2) 0.0109(18) 0.0077(18) 0.0092(18)
Cl3 0.104(2) 0.132(2) 0.217(4) 0.142(3) 0.094(2) 0.0625(19)
C15 0.021(2) 0.029(2) 0.018(2) 0.0104(18) 0.0071(17) 0.0008(18)
Cl1 0.148(3) 0.139(3) 0.0517(13) 0.0353(15) 0.0283(16) -0.036(2)
C17 0.012(2) 0.047(3) 0.035(3) 0.022(2) 0.0005(19) -0.004(2)
C6 0.025(2) 0.023(2) 0.025(2) 0.0151(18) 0.0182(18) 0.0132(17)
C7 0.0194(19) 0.0190(19) 0.0143(18) 0.0078(16) 0.0089(16) 0.0070(16)
C5 0.019(2) 0.021(2) 0.024(2) 0.0117(17) 0.0142(17) 0.0092(16)
C58 0.076(5) 0.065(4) 0.052(4) 0.038(4) 0.041(4) 0.020(4)
C52 0.0177(19) 0.0141(18) 0.0182(18) 0.0064(15) 0.0113(16) 0.0038(15)
C14 0.0131(17) 0.0152(18) 0.0174(18) 0.0093(15) 0.0066(15) 0.0039(14)
C33 0.0143(18) 0.0213(19) 0.0161(18) 0.0115(16) 0.0058(15) 0.0064(15)
C27 0.032(2) 0.0131(18) 0.0150(18) 0.0067(16) 0.0098(17) 0.0012(16)
C57 0.021(2) 0.020(2) 0.029(2) 0.0140(18) 0.0139(18) 0.0041(16)
C3 0.0168(19) 0.020(2) 0.029(2) 0.0152(18) 0.0125(17) 0.0054(16)
C10 0.023(2) 0.047(3) 0.052(3) 0.037(3) 0.023(2) 0.011(2)
C1 0.0135(18) 0.0171(18) 0.023(2) 0.0104(16) 0.0095(16) 0.0057(15)
C24 0.035(3) 0.086(5) 0.024(3) 0.032(3) 0.002(2) -0.015(3)
C8 0.0150(18) 0.0166(18) 0.0111(16) 0.0075(15) 0.0047(14) 0.0066(15)
C35 0.020(2) 0.029(2) 0.027(2) 0.009(2) 0.0037(19) -0.0013(19)
C2 0.0174(19) 0.0157(19) 0.023(2) 0.0083(16) 0.0109(17) 0.0047(15)
C22 0.040(3) 0.025(2) 0.027(2) 0.017(2) 0.015(2) 0.013(2)
C39 0.0172(19) 0.021(2) 0.027(2) 0.0153(18) 0.0099(17) 0.0020(16)
C42 0.021(2) 0.037(3) 0.028(2) 0.021(2) 0.0112(19) 0.0058(19)
C46 0.0175(18) 0.0164(18) 0.0216(19) 0.0124(16) 0.0131(16) 0.0087(15)
C34 0.018(2) 0.023(2) 0.022(2) 0.0098(18) 0.0076(17) 0.0065(17)
C56 0.022(2) 0.026(2) 0.032(2) 0.017(2) 0.0131(19) 0.0092(18)
C54 0.024(2) 0.029(2) 0.050(3) 0.025(2) 0.023(2) 0.0062(19)
C19 0.020(2) 0.033(2) 0.024(2) 0.016(2) 0.0092(18) 0.0042(18)
C45 0.024(2) 0.0166(19) 0.026(2) 0.0144(17) 0.0150(18) 0.0098(16)
C47 0.031(3) 0.044(3) 0.026(2) 0.016(2) 0.010(2) -0.003(2)
C13 0.014(2) 0.046(3) 0.027(2) 0.017(2) 0.0043(18) 0.001(2)
C44 0.025(2) 0.0174(19) 0.028(2) 0.0146(18) 0.0124(18) 0.0030(16)
C60 0.029(3) 0.034(3) 0.031(3) 0.013(2) 0.012(2) 0.007(2)
C55 0.019(2) 0.028(2) 0.042(3) 0.019(2) 0.017(2) 0.0059(18)
C16 0.021(2) 0.039(3) 0.020(2) 0.010(2) 0.0011(18) -0.002(2)
C50 0.021(2) 0.042(3) 0.035(3) 0.025(2) 0.012(2) 0.002(2)
C21 0.032(2) 0.024(2) 0.016(2) 0.0110(18) 0.0023(18) 0.0007(19)
C53 0.026(2) 0.025(2) 0.037(2) 0.022(2) 0.021(2) 0.0121(18)
C37 0.026(2) 0.039(3) 0.035(3) 0.021(2) 0.014(2) 0.021(2)
C36 0.015(2) 0.049(3) 0.033(3) 0.023(2) 0.0069(19) 0.011(2)
C26 0.065(4) 0.026(2) 0.021(2) 0.016(2) 0.024(2) 0.018(2)
Cl5 0.0554(9) 0.0428(8) 0.0478(8) 0.0195(7) 0.0144(7) 0.0217(7)
Cl6 0.0424(8) 0.0619(10) 0.0458(9) 0.0056(8) 0.0178(7) 0.0106(8)
Cl4 0.1008(18) 0.1080(19) 0.226(4) 0.121(2) 0.124(2) 0.0560(16)
C4 0.0182(19) 0.028(2) 0.022(2) 0.0145(18) 0.0119(17) 0.0080(17)
C12 0.016(2) 0.040(3) 0.052(3) 0.033(3) 0.017(2) 0.0133(19)
C43 0.022(2) 0.026(2) 0.032(2) 0.021(2) 0.0122(19) 0.0083(18)
C40 0.025(2) 0.022(2) 0.034(2) 0.0185(19) 0.0170(19) 0.0076(17)
C11 0.023(2) 0.039(3) 0.039(3) 0.019(2) 0.021(2) 0.010(2)
C23 0.041(3) 0.052(3) 0.026(2) 0.022(2) 0.021(2) 0.037(3)
C51 0.026(2) 0.031(2) 0.040(3) 0.023(2) 0.012(2) 0.001(2)
C41 0.029(2) 0.020(2) 0.033(2) 0.0112(19) 0.017(2) 0.0025(18)
C59 0.031(3) 0.040(3) 0.050(3) 0.029(3) 0.015(3) 0.014(2)
C49 0.024(2) 0.045(3) 0.053(3) 0.033(3) 0.019(2) 0.014(2)
C9 0.022(2) 0.024(2) 0.050(3) 0.012(2) 0.016(2) -0.0002(19)
C48 0.022(2) 0.061(4) 0.047(3) 0.044(3) 0.009(2) 0.007(2)
C25 0.054(4) 0.057(4) 0.041(3) 0.030(3) 0.020(3) 0.018(3)

loop_
_atom_type_symbol
_atom_type_description
_atom_type_scat_dispersion_real
_atom_type_scat_dispersion_imag
_atom_type_scat_source
C C 0.0033 0.0016 'International Tables Vol C Tables 4.2.6.8 and 6.1.1.4'
H H 0.0000 0.0000 'International Tables Vol C Tables 4.2.6.8 and 6.1.1.4'
O O 0.0106 0.0060 'International Tables Vol C Tables 4.2.6.8 and 6.1.1.4'
Cl Cl 0.1484 0.1585 'International Tables Vol C Tables 4.2.6.8 and 6.1.1.4'
Sn Sn -0.6537 1.4246 'International Tables Vol C Tables 4.2.6.8 and 6.1.1.4'
Fe Fe 0.3463 0.8444 'International Tables Vol C Tables 4.2.6.8 and 6.1.1.4'

loop_
_exptl_crystal_face_index_h
_exptl_crystal_face_index_k
_exptl_crystal_face_index_l
_exptl_crystal_face_perp_dist
0 -1 1 0.129
0 1 0 0.115
0 0 -1 0.106
-1 0 0 0.050
1 0 0 0.090
-1 0 1 0.180
0 1 -1 0.213
0 -1 0 0.195

loop_
_geom_angle_atom_site_label_1
_geom_angle_atom_site_label_2
_geom_angle_atom_site_label_3
_geom_angle
_geom_angle_site_symmetry_1
_geom_angle_site_symmetry_3
O9 Sn1 O7 103.50(10) 2_656 .
O9 Sn1 O8 77.80(10) 2_656 .
O7 Sn1 O8 77.90(10) . .
O9 Sn1 C14 104.29(13) 2_656 .
O7 Sn1 C14 101.47(13) . .
O8 Sn1 C14 177.92(13) . .
O9 Sn1 O6 85.17(10) 2_656 2_656
O7 Sn1 O6 162.40(11) . 2_656
O8 Sn1 O6 89.26(10) . 2_656
C14 Sn1 O6 90.93(13) . 2_656
O9 Sn1 O1 158.24(10) 2_656 .
O7 Sn1 O1 88.18(10) . .
O8 Sn1 O1 87.01(10) . .
C14 Sn1 O1 90.99(13) . .
O6 Sn1 O1 79.08(11) 2_656 .
O9 Sn1 Sn3 99.79(7) 2_656 .
O7 Sn1 Sn3 40.11(7) . .
O8 Sn1 Sn3 39.79(7) . .
C14 Sn1 Sn3 139.06(11) . .
O6 Sn1 Sn3 123.95(8) 2_656 .
O1 Sn1 Sn3 77.24(7) . .
O9 Sn1 Sn2 40.17(7) 2_656 2_656
O7 Sn1 Sn2 99.86(7) . 2_656
O8 Sn1 Sn2 39.63(7) . 2_656
C14 Sn1 Sn2 142.38(11) . 2_656
O6 Sn1 Sn2 76.75(7) 2_656 2_656
O1 Sn1 Sn2 120.39(7) . 2_656
Sn3 Sn1 Sn2 73.075(15) . 2_656
O8 Sn2 O7 103.98(10) 2_656 .
O8 Sn2 O9 77.69(10) 2_656 .
O7 Sn2 O9 77.95(10) . .
O8 Sn2 C33 101.60(13) 2_656 .
O7 Sn2 C33 103.02(13) . .
O9 Sn2 C33 178.93(14) . .
O8 Sn2 O3 161.69(11) 2_656 .
O7 Sn2 O3 85.02(11) . .
O9 Sn2 O3 88.90(11) . .
C33 Sn2 O3 91.62(14) . .
O8 Sn2 O5 88.20(11) 2_656 .
O7 Sn2 O5 158.14(11) . .
O9 Sn2 O5 87.23(11) . .
C33 Sn2 O5 91.96(13) . .
O3 Sn2 O5 78.65(11) . .
O8 Sn2 Sn3 100.05(7) 2_656 .
O7 Sn2 Sn3 40.13(7) . .
O9 Sn2 Sn3 39.84(7) . .
C33 Sn2 Sn3 141.22(11) . .
O3 Sn2 Sn3 76.38(8) . .
O5 Sn2 Sn3 120.58(8) . .
O8 Sn2 Sn1 40.05(7) 2_656 2_656
O7 Sn2 Sn1 100.17(7) . 2_656
O9 Sn2 Sn1 39.65(7) . 2_656
C33 Sn2 Sn1 139.45(11) . 2_656
O3 Sn2 Sn1 123.32(8) . 2_656
O5 Sn2 Sn1 77.37(8) . 2_656
Sn3 Sn2 Sn1 73.299(12) . 2_656
O8 Sn3 O9 103.62(10) . .
O8 Sn3 O7 77.86(10) . .
O9 Sn3 O7 78.07(10) . .
O8 Sn3 C52 101.81(13) . .
O9 Sn3 C52 99.93(13) . .
O7 Sn3 C52 177.79(13) . .
O8 Sn3 O2 85.17(10) . .
O9 Sn3 O2 162.74(11) . .
O7 Sn3 O2 89.54(10) . .
C52 Sn3 O2 92.61(13) . .
O8 Sn3 O4 158.25(11) . .
O9 Sn3 O4 88.60(11) . .
O7 Sn3 O4 87.38(11) . .
C52 Sn3 O4 93.54(14) . .
O2 Sn3 O4 78.76(11) . .
O8 Sn3 Sn1 40.11(7) . .
O9 Sn3 Sn1 100.03(7) . .
O7 Sn3 Sn1 39.74(7) . .
C52 Sn3 Sn1 140.47(11) . .
O2 Sn3 Sn1 76.97(8) . .
O4 Sn3 Sn1 120.70(8) . .
O8 Sn3 Sn2 99.96(7) . .
O9 Sn3 Sn2 40.24(7) . .
O7 Sn3 Sn2 39.85(7) . .
C52 Sn3 Sn2 138.45(11) . .
O2 Sn3 Sn2 124.23(8) . .
O4 Sn3 Sn2 77.66(8) . .
Sn1 Sn3 Sn2 73.241(11) . .
C9 Fe1 C4 121.3(2) . .
C9 Fe1 C10 40.9(2) . .
C4 Fe1 C10 157.7(2) . .
C9 Fe1 C13 40.7(2) . .
C4 Fe1 C13 106.83(19) . .
C10 Fe1 C13 68.4(2) . .
C9 Fe1 C5 105.7(2) . .
C4 Fe1 C5 40.80(17) . .
C10 Fe1 C5 121.8(2) . .
C13 Fe1 C5 121.7(2) . .
C9 Fe1 C3 158.3(2) . .
C4 Fe1 C3 40.97(17) . .
C10 Fe1 C3 159.8(2) . .
C13 Fe1 C3 123.1(2) . .
C5 Fe1 C3 68.73(17) . .
C9 Fe1 C2 158.6(2) . .
C4 Fe1 C2 68.69(17) . .
C10 Fe1 C2 123.3(2) . .
C13 Fe1 C2 159.9(2) . .
C5 Fe1 C2 68.49(17) . .
C3 Fe1 C2 40.80(17) . .
C9 Fe1 C1 121.3(2) . .
C4 Fe1 C1 68.97(17) . .
C10 Fe1 C1 106.72(19) . .
C13 Fe1 C1 157.6(2) . .
C5 Fe1 C1 40.84(16) . .
C3 Fe1 C1 69.03(17) . .
C2 Fe1 C1 40.91(16) . .
C9 Fe1 C12 68.0(2) . .
C4 Fe1 C12 123.42(19) . .
C10 Fe1 C12 67.9(2) . .
C13 Fe1 C12 40.2(2) . .
C5 Fe1 C12 158.5(2) . .
C3 Fe1 C12 109.05(19) . .
C2 Fe1 C12 124.76(19) . .
C1 Fe1 C12 160.1(2) . .
C9 Fe1 C11 68.4(2) . .
C4 Fe1 C11 159.9(2) . .
C10 Fe1 C11 40.4(2) . .
C13 Fe1 C11 68.1(2) . .
C5 Fe1 C11 158.5(2) . .
C3 Fe1 C11 124.23(19) . .
C2 Fe1 C11 108.99(19) . .
C1 Fe1 C11 123.21(19) . .
C12 Fe1 C11 40.4(2) . .
C47 Fe3 C41 158.8(2) . .
C47 Fe3 C49 68.5(2) . .
C41 Fe3 C49 106.7(2) . .
C47 Fe3 C40 122.2(2) . .
C41 Fe3 C40 40.99(19) . .
C49 Fe3 C40 120.4(2) . .
C47 Fe3 C48 40.7(2) . .
C41 Fe3 C48 122.3(2) . .
C49 Fe3 C48 40.6(2) . .
C40 Fe3 C48 105.5(2) . .
C47 Fe3 C43 122.1(2) . .
C41 Fe3 C43 68.86(19) . .
C49 Fe3 C43 161.8(2) . .
C40 Fe3 C43 68.58(18) . .
C48 Fe3 C43 156.8(2) . .
C47 Fe3 C51 40.7(2) . .
C41 Fe3 C51 158.6(2) . .
C49 Fe3 C51 68.4(2) . .
C40 Fe3 C51 159.7(2) . .
C48 Fe3 C51 68.3(2) . .
C43 Fe3 C51 109.0(2) . .
C47 Fe3 C42 158.4(2) . .
C41 Fe3 C42 41.1(2) . .
C49 Fe3 C42 124.4(2) . .
C40 Fe3 C42 68.91(19) . .
C48 Fe3 C42 160.0(2) . .
C43 Fe3 C42 40.82(19) . .
C51 Fe3 C42 123.4(2) . .
C47 Fe3 C39 106.1(2) . .
C41 Fe3 C39 69.42(18) . .
C49 Fe3 C39 155.8(2) . .
C40 Fe3 C39 41.15(17) . .
C48 Fe3 C39 120.0(2) . .
C43 Fe3 C39 40.84(17) . .
C51 Fe3 C39 123.8(2) . .
C42 Fe3 C39 69.19(18) . .
C47 Fe3 C50 68.3(2) . .
C41 Fe3 C50 122.4(2) . .
C49 Fe3 C50 40.5(2) . .
C40 Fe3 C50 157.0(2) . .
C48 Fe3 C50 68.1(2) . .
C43 Fe3 C50 125.86(19) . .
C51 Fe3 C50 40.5(2) . .
C42 Fe3 C50 109.15(19) . .
C39 Fe3 C50 161.3(2) . .
C20 Fe2 C24 44.6(3) . .
C20 Fe2 C28 109.3(4) . .
C24 Fe2 C28 136.6(4) . .
C20 Fe2 C23 72.9(3) . .
C24 Fe2 C23 40.9(3) . .
C28 Fe2 C23 173.4(3) . .
C20 Fe2 C22 71.1(3) . .
C24 Fe2 C22 69.1(2) . .
C28 Fe2 C22 145.2(3) . .
C23 Fe2 C22 41.3(2) . .
C20 Fe2 C29 130.5(3) . .
C24 Fe2 C29 172.7(4) . .
C28 Fe2 C29 36.5(4) . .
C23 Fe2 C29 146.3(3) . .
C22 Fe2 C29 115.9(3) . .
C20 Fe2 C32 123.6(4) . .
C24 Fe2 C32 111.8(3) . .
C28 Fe2 C32 46.7(4) . .
C23 Fe2 C32 126.8(3) . .
C22 Fe2 C32 161.1(3) . .
C29 Fe2 C32 65.4(4) . .
C20 Fe2 C31 156.0(3) . .
C24 Fe2 C31 120.6(3) . .
C28 Fe2 C31 67.4(4) . .
C23 Fe2 C31 108.0(3) . .
C22 Fe2 C31 126.0(3) . .
C29 Fe2 C31 61.5(4) . .
C32 Fe2 C31 36.2(3) . .
C20 Fe2 C21 41.1(2) . .
C24 Fe2 C21 69.0(2) . .
C28 Fe2 C21 117.1(3) . .
C23 Fe2 C21 68.8(2) . .
C22 Fe2 C21 40.36(19) . .
C29 Fe2 C21 111.0(3) . .
C32 Fe2 C21 158.5(3) . .
C31 Fe2 C21 162.5(3) . .
C20 Fe2 C30 162.6(3) . .
C24 Fe2 C30 149.6(3) . .
C28 Fe2 C30 66.2(4) . .
C23 Fe2 C30 113.7(3) . .
C22 Fe2 C30 102.7(3) . .
C29 Fe2 C30 36.7(3) . .
C32 Fe2 C30 66.5(4) . .
C31 Fe2 C30 39.8(3) . .
C21 Fe2 C30 124.4(3) . .
Sn1 O7 Sn2 133.15(13) . .
Sn1 O7 Sn3 100.15(11) . .
Sn2 O7 Sn3 100.02(11) . .
Sn1 O9 Sn3 133.63(13) 2_656 .
Sn1 O9 Sn2 100.17(11) 2_656 .
Sn3 O9 Sn2 99.92(11) . .
Sn2 O8 Sn3 133.00(13) 2_656 .
Sn2 O8 Sn1 100.32(11) 2_656 .
Sn3 O8 Sn1 100.11(11) . .
C46 O6 Sn1 130.9(3) . 2_656
C8 O2 Sn3 130.6(3) . .
C27 O3 Sn2 131.0(3) . .
C27 O4 Sn3 128.4(3) . .
C46 O5 Sn2 129.1(3) . .
C19 C18 C17 120.2(5) . .
C19 C18 H18 119.7 . .
C17 C18 H18 120.1 . .
C8 O1 Sn1 129.5(2) . .
C37 C38 C33 120.5(4) . .
C37 C38 H38 119.7 . .
C33 C38 H38 119.8 . .
C16 C15 C14 121.2(4) . .
C16 C15 H15 119.1 . .
C14 C15 H15 119.7 . .
C16 C17 C18 119.7(4) . .
C16 C17 H17 120.0 . .
C18 C17 H17 120.3 . .
C1 C6 C7 112.5(3) . .
C1 C6 H6A 108.9 . .
C7 C6 H6A 109.0 . .
C1 C6 H6B 109.3 . .
C7 C6 H6B 109.2 . .
H6A C6 H6B 107.8 . .
C8 C7 C6 111.4(3) . .
C8 C7 H7A 109.6 . .
C6 C7 H7A 109.4 . .
C8 C7 H7B 109.1 . .
C6 C7 H7B 109.3 . .
H7A C7 H7B 108.0 . .
C4 C5 C1 108.4(4) . .
C4 C5 Fe1 69.2(2) . .
C1 C5 Fe1 69.7(2) . .
C4 C5 H5 125.8 . .
C1 C5 H5 125.8 . .
Fe1 C5 H5 127.3 . .
Cl3 C58 Cl1 111.8(5) . .
Cl3 C58 Cl2 110.4(4) . .
Cl1 C58 Cl2 110.9(4) . .
Cl3 C58 H58 107.9 . .
Cl1 C58 H58 107.8 . .
Cl2 C58 H58 107.9 . .
C57 C52 C53 119.0(4) . .
C57 C52 Sn3 119.5(3) . .
C53 C52 Sn3 121.5(3) . .
C15 C14 C19 118.4(4) . .
C15 C14 Sn1 120.6(3) . .
C19 C14 Sn1 121.0(3) . .
C34 C33 C38 118.7(4) . .
C34 C33 Sn2 120.9(3) . .
C38 C33 Sn2 120.4(3) . .
O3 C27 O4 125.4(4) . .
O3 C27 C26 116.5(4) . .
O4 C27 C26 118.1(4) . .
C52 C57 C56 120.7(4) . .
C52 C57 H57 119.7 . .
C56 C57 H57 119.6 . .
C2 C3 C4 107.5(4) . .
C2 C3 Fe1 69.7(2) . .
C4 C3 Fe1 69.0(2) . .
C2 C3 H3 126.4 . .
C4 C3 H3 126.1 . .
Fe1 C3 H3 126.6 . .
C11 C10 C9 108.2(5) . .
C11 C10 Fe1 70.5(3) . .
C9 C10 Fe1 69.3(3) . .
C11 C10 H10 126.1 . .
C9 C10 H10 125.7 . .
Fe1 C10 H10 124.6 . .
C5 C1 C2 107.3(4) . .
C5 C1 C6 126.4(4) . .
C2 C1 C6 126.3(4) . .
C5 C1 Fe1 69.4(2) . .
C2 C1 Fe1 69.5(2) . .
C6 C1 Fe1 127.8(3) . .
C23 C24 C20 108.4(5) . .
C23 C24 Fe2 70.4(3) . .
C20 C24 Fe2 65.6(4) . .
C23 C24 H24 126.0 . .
C20 C24 H24 125.5 . .
Fe2 C24 H24 126.6 . .
O1 C8 O2 125.1(4) . .
O1 C8 C7 118.6(3) . .
O2 C8 C7 116.3(3) . .
C36 C35 C34 119.9(4) . .
C36 C35 H35 120.1 . .
C34 C35 H35 120.0 . .
C3 C2 C1 108.5(4) . .
C3 C2 Fe1 69.5(2) . .
C1 C2 Fe1 69.5(2) . .
C3 C2 H2 125.7 . .
C1 C2 H2 125.8 . .
Fe1 C2 H2 126.7 . .
C21 C22 C23 108.5(5) . .
C21 C22 Fe2 70.8(3) . .
C23 C22 Fe2 69.2(3) . .
C21 C22 H22 125.8 . .
C23 C22 H22 125.7 . .
Fe2 C22 H22 125.8 . .
C43 C39 C40 106.8(4) . .
C43 C39 C44 126.5(4) . .
C40 C39 C44 126.7(4) . .
C43 C39 Fe3 69.4(3) . .
C40 C39 Fe3 69.0(2) . .
C44 C39 Fe3 127.3(3) . .
C43 C42 C41 107.6(4) . .
C43 C42 Fe3 69.5(3) . .
C41 C42 Fe3 69.1(3) . .
C43 C42 H42 126.1 . .
C41 C42 H42 126.3 . .
Fe3 C42 H42 126.9 . .
O6 C46 O5 125.1(4) . .
O6 C46 C45 116.7(4) . .
O5 C46 C45 118.2(3) . .
C33 C34 C35 120.7(4) . .
C33 C34 H34 119.9 . .
C35 C34 H34 119.4 . .
C55 C56 C57 119.6(4) . .
C55 C56 H56 120.2 . .
C57 C56 H56 120.2 . .
C55 C54 C53 120.6(4) . .
C55 C54 H54 119.5 . .
C53 C54 H54 119.9 . .
C18 C19 C14 120.6(4) . .
C18 C19 H19 119.7 . .
C14 C19 H19 119.8 . .
C46 C45 C44 111.0(3) . .
C46 C45 H45A 109.3 . .
C44 C45 H45A 109.6 . .
C46 C45 H45B 109.5 . .
C44 C45 H45B 109.4 . .
H45A C45 H45B 108.1 . .
C48 C47 C51 108.0(5) . .
C48 C47 Fe3 69.9(3) . .
C51 C47 Fe3 70.0(3) . .
C48 C47 H47 126.0 . .
C51 C47 H47 126.0 . .
Fe3 C47 H47 125.7 . .
C12 C13 C9 107.7(5) . .
C12 C13 Fe1 70.0(3) . .
C9 C13 Fe1 69.1(3) . .
C12 C13 H13 126.0 . .
C9 C13 H13 126.2 . .
Fe1 C13 H13 126.4 . .
C39 C44 C45 112.6(4) . .
C39 C44 H44A 109.0 . .
C45 C44 H44A 109.1 . .
C39 C44 H44B 109.1 . .
C45 C44 H44B 109.0 . .
H44A C44 H44B 107.9 . .
Cl8 C60 Cl7 111.7(3) . .
Cl8 C60 Cl9 111.0(3) . .
Cl7 C60 Cl9 110.2(3) . .
Cl8 C60 H60 107.9 . .
Cl7 C60 H60 107.9 . .
Cl9 C60 H60 108.0 . .
C56 C55 C54 120.1(4) . .
C56 C55 H55 119.9 . .
C54 C55 H55 120.0 . .
C17 C16 C15 120.0(4) . .
C17 C16 H16 120.3 . .
C15 C16 H16 119.8 . .
C49 C50 C51 108.2(5) . .
C49 C50 Fe3 69.3(3) . .
C51 C50 Fe3 69.6(3) . .
C49 C50 H50 126.0 . .
C51 C50 H50 125.8 . .
Fe3 C50 H50 127.8 . .
C22 C21 C20 110.2(5) . .
C22 C21 Fe2 68.9(3) . .
C20 C21 Fe2 65.2(3) . .
C22 C21 H21 126.3 . .
C20 C21 H21 123.3 . .
Fe2 C21 H21 129.4 . .
C54 C53 C52 120.0(4) . .
C54 C53 H53 119.9 . .
C52 C53 H53 120.1 . .
C36 C37 C38 120.1(5) . .
C36 C37 H37 120.1 . .
C38 C37 H37 119.7 . .
C37 C36 C35 120.1(4) . .
C37 C36 H36 120.0 . .
C35 C36 H36 119.9 . .
C25 C26 C27 113.5(5) . .
C25 C26 H26A 109.2 . .
C27 C26 H26A 108.6 . .
C25 C26 H26B 108.9 . .
C27 C26 H26B 108.9 . .
H26A C26 H26B 107.6 . .
C5 C4 C3 108.2(4) . .
C5 C4 Fe1 70.0(2) . .
C3 C4 Fe1 70.0(2) . .
C5 C4 H4 125.9 . .
C3 C4 H4 125.9 . .
Fe1 C4 H4 125.4 . .
C13 C12 C11 108.8(5) . .
C13 C12 Fe1 69.8(3) . .
C11 C12 Fe1 70.0(3) . .
C13 C12 H12 125.4 . .
C11 C12 H12 125.8 . .
Fe1 C12 H12 125.8 . .
C42 C43 C39 109.1(4) . .
C42 C43 Fe3 69.7(3) . .
C39 C43 Fe3 69.8(2) . .
C42 C43 H43 125.5 . .
C39 C43 H43 125.4 . .
Fe3 C43 H43 126.7 . .
C41 C40 C39 108.7(4) . .
C41 C40 Fe3 69.5(3) . .
C39 C40 Fe3 69.8(2) . .
C41 C40 H40 125.6 . .
C39 C40 H40 125.6 . .
Fe3 C40 H40 127.0 . .
C10 C11 C12 107.4(5) . .
C10 C11 Fe1 69.1(3) . .
C12 C11 Fe1 69.7(3) . .
C10 C11 H11 126.5 . .
C12 C11 H11 126.1 . .
Fe1 C11 H11 127.5 . .
C24 C23 C22 107.3(5) . .
C24 C23 Fe2 68.7(3) . .
C22 C23 Fe2 69.5(3) . .
C24 C23 H23 125.9 . .
C22 C23 H23 126.7 . .
Fe2 C23 H23 127.7 . .
C47 C51 C50 107.8(5) . .
C47 C51 Fe3 69.3(3) . .
C50 C51 Fe3 69.9(3) . .
C47 C51 H51 126.0 . .
C50 C51 H51 126.2 . .
Fe3 C51 H51 126.3 . .
C40 C41 C42 107.8(4) . .
C40 C41 Fe3 69.5(3) . .
C42 C41 Fe3 69.8(3) . .
C40 C41 H41 126.2 . .
C42 C41 H41 126.0 . .
Fe3 C41 H41 125.9 . .
Cl4 C59 Cl6 111.9(4) . .
Cl4 C59 Cl5 110.7(3) . .
Cl6 C59 Cl5 110.4(3) . .
Cl4 C59 H59 107.7 . .
Cl6 C59 H59 108.0 . .
Cl5 C59 H59 107.9 . .
C50 C49 C48 108.0(5) . .
C50 C49 Fe3 70.2(3) . .
C48 C49 Fe3 69.9(3) . .
C50 C49 H49 125.9 . .
C48 C49 H49 126.1 . .
Fe3 C49 H49 125.3 . .
C13 C9 C10 107.8(5) . .
C13 C9 Fe1 70.3(3) . .
C10 C9 Fe1 69.7(3) . .
C13 C9 H9 125.9 . .
C10 C9 H9 126.3 . .
Fe1 C9 H9 126.1 . .
C49 C48 C47 108.0(5) . .
C49 C48 Fe3 69.5(3) . .
C47 C48 Fe3 69.4(3) . .
C49 C48 H48 126.0 . .
C47 C48 H48 126.0 . .
Fe3 C48 H48 125.9 . .
C26 C25 C20 112.1(5) . .
C26 C25 H25A 110.2 . .
C20 C25 H25A 107.1 . .
C26 C25 H25B 109.3 . .
C20 C25 H25B 110.0 . .
H25A C25 H25B 108.2 . .
C21 C20 C24 104.6(6) . .
C21 C20 C25 125.5(6) . .
C24 C20 C25 129.9(6) . .
C21 C20 Fe2 73.8(4) . .
C24 C20 Fe2 69.8(4) . .
C25 C20 Fe2 120.0(5) . .
C32 C31 C30 115.3(9) . .
C32 C31 Fe2 68.9(6) . .
C30 C31 Fe2 74.2(5) . .
C32 C31 H31 122.8 . .
C30 C31 H31 121.8 . .
Fe2 C31 H31 128.9 . .
C31 C32 C28 104.2(9) . .
C31 C32 Fe2 74.9(6) . .
C28 C32 Fe2 66.6(5) . .
C31 C32 H32 128.7 . .
C28 C32 H32 126.9 . .
Fe2 C32 H32 118.7 . .
C29 C30 C31 98.1(8) . .
C29 C30 Fe2 66.4(6) . .
C31 C30 Fe2 65.9(5) . .
C29 C30 H30 131.2 . .
C31 C30 H30 130.6 . .
Fe2 C30 H30 128.0 . .
C28 C29 C30 122.5(10) . .
C28 C29 Fe2 69.4(6) . .
C30 C29 Fe2 76.9(6) . .
C28 C29 H29 119.3 . .
C30 C29 H29 118.2 . .
Fe2 C29 H29 128.2 . .
C29 C28 C32 99.7(9) . .
C29 C28 Fe2 74.1(6) . .
C32 C28 Fe2 66.7(5) . .
C29 C28 H28 126.7 . .
C32 C28 H28 133.6 . .
Fe2 C28 H28 122.5 . .

loop_
_geom_bond_atom_site_label_1
_geom_bond_atom_site_label_2
_geom_bond_distance
_geom_bond_site_symmetry_2
Sn1 O9 2.077(3) 2_656
Sn1 O7 2.080(3) .
Sn1 O8 2.095(3) .
Sn1 C14 2.124(4) .
Sn1 O6 2.149(3) 2_656
Sn1 O1 2.165(3) .
Sn1 Sn3 3.2022(5) .
Sn1 Sn2 3.2042(7) 2_656
Sn2 O8 2.078(3) 2_656
Sn2 O7 2.084(3) .
Sn2 O9 2.100(3) .
Sn2 C33 2.121(4) .
Sn2 O3 2.147(3) .
Sn2 O5 2.157(3) .
Sn2 Sn3 3.2023(5) .
Sn2 Sn1 3.2041(7) 2_656
Sn3 O8 2.081(3) .
Sn3 O9 2.083(3) .
Sn3 O7 2.096(3) .
Sn3 C52 2.119(4) .
Sn3 O2 2.150(3) .
Sn3 O4 2.153(3) .
Fe1 C9 2.025(5) .
Fe1 C4 2.030(4) .
Fe1 C10 2.030(5) .
Fe1 C13 2.041(5) .
Fe1 C5 2.040(4) .
Fe1 C3 2.043(4) .
Fe1 C2 2.044(4) .
Fe1 C1 2.044(4) .
Fe1 C12 2.045(5) .
Fe1 C11 2.048(5) .
Fe3 C47 2.029(5) .
Fe3 C41 2.032(5) .
Fe3 C49 2.032(5) .
Fe3 C40 2.033(4) .
Fe3 C48 2.037(5) .
Fe3 C43 2.038(5) .
Fe3 C51 2.039(5) .
Fe3 C42 2.041(5) .
Fe3 C39 2.043(4) .
Fe3 C50 2.044(5) .
Fe2 C20 1.925(7) .
Fe2 C24 1.985(6) .
Fe2 C28 1.994(10) .
Fe2 C23 2.007(5) .
Fe2 C22 2.012(5) .
Fe2 C29 2.048(9) .
Fe2 C32 1.996(9) .
Fe2 C31 2.066(9) .
Fe2 C21 2.037(4) .
Fe2 C30 2.177(10) .
Cl9 C60 1.762(6) .
Cl7 C60 1.737(6) .
Cl8 C60 1.735(6) .
O9 Sn1 2.077(3) 2_656
O8 Sn2 2.077(3) 2_656
Cl2 C58 1.749(7) .
O6 C46 1.260(5) .
O6 Sn1 2.149(3) 2_656
O2 C8 1.267(5) .
O3 C27 1.256(5) .
O4 C27 1.263(5) .
O5 C46 1.267(5) .
C18 C19 1.385(6) .
C18 C17 1.386(7) .
C18 H18 0.9284 .
O1 C8 1.258(5) .
C38 C37 1.386(6) .
C38 C33 1.393(6) .
C38 H38 0.9308 .
Cl3 C58 1.714(8) .
C15 C16 1.383(6) .
C15 C14 1.388(6) .
C15 H15 0.9298 .
Cl1 C58 1.723(8) .
C17 C16 1.378(8) .
C17 H17 0.9297 .
C6 C1 1.498(6) .
C6 C7 1.539(6) .
C6 H6A 0.9698 .
C6 H6B 0.9705 .
C7 C8 1.507(5) .
C7 H7A 0.9702 .
C7 H7B 0.9697 .
C5 C4 1.419(6) .
C5 C1 1.425(6) .
C5 H5 0.9303 .
C58 H58 0.9793 .
C52 C57 1.390(6) .
C52 C53 1.394(6) .
C14 C19 1.390(6) .
C33 C34 1.387(6) .
C27 C26 1.511(6) .
C57 C56 1.392(6) .
C57 H57 0.9294 .
C3 C2 1.425(6) .
C3 C4 1.425(6) .
C3 H3 0.9299 .
C10 C11 1.410(7) .
C10 C9 1.418(8) .
C10 H10 0.9304 .
C1 C2 1.429(6) .
C24 C23 1.396(9) .
C24 C20 1.484(10) .
C24 H24 0.9298 .
C35 C36 1.379(7) .
C35 C34 1.391(6) .
C35 H35 0.9302 .
C2 H2 0.9298 .
C22 C21 1.397(7) .
C22 C23 1.418(7) .
C22 H22 0.9301 .
C39 C43 1.424(6) .
C39 C40 1.432(6) .
C39 C44 1.493(6) .
C42 C43 1.423(7) .
C42 C41 1.430(7) .
C42 H42 0.9300 .
C46 C45 1.506(5) .
C34 H34 0.9299 .
C56 C55 1.379(7) .
C56 H56 0.9309 .
C54 C55 1.380(7) .
C54 C53 1.385(6) .
C54 H54 0.9293 .
C19 H19 0.9295 .
C45 C44 1.533(6) .
C45 H45A 0.9694 .
C45 H45B 0.9696 .
C47 C48 1.414(8) .
C47 C51 1.415(7) .
C47 H47 0.9302 .
C13 C12 1.404(8) .
C13 C9 1.414(8) .
C13 H13 0.9312 .
C44 H44A 0.9704 .
C44 H44B 0.9691 .
C60 H60 0.9794 .
C55 H55 0.9304 .
C16 H16 0.9304 .
C50 C49 1.412(7) .
C50 C51 1.413(8) .
C50 H50 0.9312 .
C21 C20 1.394(8) .
C21 H21 0.9294 .
C53 H53 0.9289 .
C37 C36 1.378(8) .
C37 H37 0.9301 .
C36 H36 0.9296 .
C26 C25 1.412(9) .
C26 H26A 0.9714 .
C26 H26B 0.9693 .
Cl5 C59 1.758(6) .
Cl6 C59 1.741(6) .
Cl4 C59 1.726(6) .
C4 H4 0.9301 .
C12 C11 1.412(7) .
C12 H12 0.9300 .
C43 H43 0.9297 .
C40 C41 1.423(7) .
C40 H40 0.9301 .
C11 H11 0.9296 .
C23 H23 0.9300 .
C51 H51 0.9296 .
C41 H41 0.9298 .
C59 H59 0.9793 .
C49 C48 1.412(8) .
C49 H49 0.9306 .
C9 H9 0.9301 .
C48 H48 0.9305 .
C25 C20 1.566(9) .
C25 H25A 0.9709 .
C25 H25B 0.9695 .
C31 C32 1.264(12) .
C31 C30 1.449(12) .
C31 H31 0.9295 .
C32 C28 1.580(13) .
C32 H32 0.9292 .
C30 C29 1.335(12) .
C30 H30 0.9287 .
C29 C28 1.268(12) .
C29 H29 0.9306 .
C28 H28 0.9298 .
